data_7129945
loop_
_publ_author_name
'Liu, Lu'
'Wan, Qing'
'Gui, Chen'
'He, Ping'
'Zhao, Zujin'
'Wang, Zhiming'
'Tang, Ben-Zhong'

_publ_section_title
;
 Adjusting and Visualizing the Stability of Acyl Chloride through
 Delocalization Effect and Introducing AIEgens
;
_journal_name_full 'Chemical Communications'
_journal_paper_doi 10.1039/D2CC00909A
_journal_year 2022
_chemical_formula_moiety 'C48 H31 Cl N2 O, 0.5 (C H2 Cl2)'
_chemical_formula_sum 'C48.5 H32 Cl2 N2 O'
_chemical_formula_weight 729.66
_space_group_crystal_system triclinic
_space_group_IT_number 2
_space_group_name_Hall '-P 1'
_space_group_name_H-M_alt 'P -1'
_atom_sites_solution_hydrogens geom
_atom_sites_solution_primary direct
_atom_sites_solution_secondary difmap
_audit_creation_date 2015-03-27
_audit_creation_method
;
Olex2 1.2
(compiled 2015.01.26 svn.r3150 for OlexSys, GUI svn.r4998)
;
_audit_update_record
;
2015-04-30 deposited with the CCDC.	2022-04-07 downloaded from the CCDC.
;
_cell_angle_alpha 80.477(4)
_cell_angle_beta 80.391(4)
_cell_angle_gamma 84.442(4)
_cell_formula_units_Z 2
_cell_length_a 8.1595(4)
_cell_length_b 13.1996(6)
_cell_length_c 17.4157(9)
_cell_measurement_reflns_used 6805
_cell_measurement_temperature 99.9(5)
_cell_measurement_theta_max 75.3060
_cell_measurement_theta_min 5.2050
_cell_volume 1819.28(16)
_computing_cell_refinement
;
CrysAlisPro, Agilent Technologies,
Version 1.171.37.35 (release 13-08-2014 CrysAlis171 .NET)
(compiled Aug 13 2014,18:06:01)
;
_computing_data_collection
;
CrysAlisPro, Agilent Technologies,
Version 1.171.37.35 (release 13-08-2014 CrysAlis171 .NET)
(compiled Aug 13 2014,18:06:01)
;
_computing_data_reduction
;
CrysAlisPro, Agilent Technologies,
Version 1.171.37.35 (release 13-08-2014 CrysAlis171 .NET)
(compiled Aug 13 2014,18:06:01)
;
_computing_molecular_graphics 'Olex2 (Dolomanov et al., 2009)'
_computing_publication_material 'Olex2 (Dolomanov et al., 2009)'
_computing_structure_refinement 'XL (Sheldrick, 2008)'
_computing_structure_solution 'ShelXS (Sheldrick, 2008)'
_diffrn_ambient_environment N~2~
_diffrn_ambient_temperature 99.9(5)
_diffrn_detector 'CCD plate'
_diffrn_detector_area_resol_mean 10.3587
_diffrn_detector_type Atlas
_diffrn_measured_fraction_theta_full 0.983
_diffrn_measured_fraction_theta_max 0.982
_diffrn_measurement_details
;
#__ type_ start__ end____ width___ exp.time_
  1 omega  -69.00   37.00   1.0000    3.0000
omega____ theta____ kappa____ phi______ frames
    -      -40.8828   77.0000  -30.0000 106

#__ type_ start__ end____ width___ exp.time_
  2 omega  -68.00   32.00   1.0000    3.0000
omega____ theta____ kappa____ phi______ frames
    -      -40.8828   57.0000 -120.0000 100

#__ type_ start__ end____ width___ exp.time_
  3 omega  -72.00   38.00   1.0000    3.0000
omega____ theta____ kappa____ phi______ frames
    -      -40.8828   77.0000   90.0000 110

#__ type_ start__ end____ width___ exp.time_
  4 omega   33.00   85.00   1.0000    9.0000
omega____ theta____ kappa____ phi______ frames
    -      110.5703  -30.0000    0.0000 52

#__ type_ start__ end____ width___ exp.time_
  5 omega   72.00  172.00   1.0000    9.0000
omega____ theta____ kappa____ phi______ frames
    -      110.5703   15.0000  -30.0000 100

#__ type_ start__ end____ width___ exp.time_
  6 omega  105.00  178.00   1.0000    9.0000
omega____ theta____ kappa____ phi______ frames
    -      110.5703  125.0000  -60.0000 73

#__ type_ start__ end____ width___ exp.time_
  7 omega   92.00  175.00   1.0000    9.0000
omega____ theta____ kappa____ phi______ frames
    -      110.5703   45.0000   30.0000 83

#__ type_ start__ end____ width___ exp.time_
  8 omega   55.00   85.00   1.0000    9.0000
omega____ theta____ kappa____ phi______ frames
    -      110.5703  -30.0000  120.0000 30

#__ type_ start__ end____ width___ exp.time_
  9 omega   36.00   94.00   1.0000    9.0000
omega____ theta____ kappa____ phi______ frames
    -      110.5703  -45.0000   60.0000 58

#__ type_ start__ end____ width___ exp.time_
 10 omega   42.00  121.00   1.0000    9.0000
omega____ theta____ kappa____ phi______ frames
    -      110.5703 -125.0000   90.0000 79

#__ type_ start__ end____ width___ exp.time_
 11 omega   32.00  108.00   1.0000    9.0000
omega____ theta____ kappa____ phi______ frames
    -      110.5703  -94.0000 -120.0000 76

#__ type_ start__ end____ width___ exp.time_
 12 omega   36.00  141.00   1.0000    9.0000
omega____ theta____ kappa____ phi______ frames
    -      110.5703  -61.0000 -120.0000 105
;
_diffrn_measurement_device 'kappa diffractometer'
_diffrn_measurement_device_type 'SuperNova, Dual, Cu at zero, Atlas'
_diffrn_measurement_method '\w scans'
_diffrn_orient_matrix_UB_11 -0.0587820000
_diffrn_orient_matrix_UB_12 -0.0364798000
_diffrn_orient_matrix_UB_13 -0.0698133000
_diffrn_orient_matrix_UB_21 0.1156390000
_diffrn_orient_matrix_UB_22 0.0729157000
_diffrn_orient_matrix_UB_23 -0.0580137000
_diffrn_orient_matrix_UB_31 0.1415228000
_diffrn_orient_matrix_UB_32 -0.0861916000
_diffrn_orient_matrix_UB_33 -0.0005240000
_diffrn_radiation_monochromator mirror
_diffrn_radiation_probe x-ray
_diffrn_radiation_type CuK\a
_diffrn_radiation_wavelength 1.54184
_diffrn_reflns_av_R_equivalents 0.0147
_diffrn_reflns_av_unetI/netI 0.0207
_diffrn_reflns_limit_h_max 9
_diffrn_reflns_limit_h_min -5
_diffrn_reflns_limit_k_max 14
_diffrn_reflns_limit_k_min -15
_diffrn_reflns_limit_l_max 20
_diffrn_reflns_limit_l_min -20
_diffrn_reflns_number 9938
_diffrn_reflns_theta_full 66.50
_diffrn_reflns_theta_max 67.49
_diffrn_reflns_theta_min 4.59
_diffrn_source 'sealed X-ray tube'
_diffrn_source_current 0.80
_diffrn_source_power 0.040
_diffrn_source_target Cu
_diffrn_source_type 'SuperNova (Cu) X-ray Source'
_diffrn_source_voltage 50
_exptl_absorpt_coefficient_mu 1.925
_exptl_absorpt_correction_T_max 1.00000
_exptl_absorpt_correction_T_min 0.89589
_exptl_absorpt_correction_type multi-scan
_exptl_absorpt_process_details
;
CrysAlisPro, Agilent Technologies,
Version 1.171.37.35 (release 13-08-2014 CrysAlis171 .NET)
(compiled Aug 13 2014,18:06:01)
Empirical absorption correction using spherical harmonics,
 implemented in SCALE3 ABSPACK scaling algorithm.
;
_exptl_crystal_colour yellow
_exptl_crystal_colour_primary yellow
_exptl_crystal_density_diffrn 1.332
_exptl_crystal_density_method 'not measured'
_exptl_crystal_description block
_exptl_crystal_F_000 758
_exptl_crystal_size_max 0.25
_exptl_crystal_size_mid 0.22
_exptl_crystal_size_min 0.2
_refine_diff_density_max 0.403
_refine_diff_density_min -0.708
_refine_diff_density_rms 0.057
_refine_ls_extinction_method none
_refine_ls_goodness_of_fit_ref 1.001
_refine_ls_hydrogen_treatment constr
_refine_ls_matrix_type full
_refine_ls_number_parameters 487
_refine_ls_number_reflns 6443
_refine_ls_number_restraints 0
_refine_ls_restrained_S_all 1.001
_refine_ls_R_factor_all 0.0514
_refine_ls_R_factor_gt 0.0492
_refine_ls_shift/su_max 0.001
_refine_ls_shift/su_mean 0.000
_refine_ls_structure_factor_coef Fsqd
_refine_ls_weighting_details 'calc w=1/[\s^2^(Fo^2^)+(0.0850P)^2^+1.3000P] where P=(Fo^2^+2Fc^2^)/3'
_refine_ls_weighting_scheme calc
_refine_ls_wR_factor_gt 0.1385
_refine_ls_wR_factor_ref 0.1407
_reflns_number_gt 6044
_reflns_number_total 6443
_reflns_threshold_expression >2sigma(I)
_cod_data_source_file d2cc00909a2.cif
_cod_data_source_block kai19cult
_cod_original_cell_volume 1819.28(15)
_cod_original_formula_sum 'C48.50 H32 Cl2 N2 O'
_cod_database_code 7129945
_chemical_oxdiff_formula 'Ph8 N2 Cl1 O1'
_reflns_odcompleteness_completeness 98.72
_reflns_odcompleteness_iscentric 1
_reflns_odcompleteness_theta 68.13
_olex2_refinement_description
;
1. Fixed Uiso
 At 1.2 times of:
  All C(H) groups
2. Others
 Fixed Sof: C1S(0.5)
3.a Aromatic/amide H refined with riding coordinates:
 C8(H8), C9(H9), C10(H10), C11(H11), C12(H12), C13(H13), C14(H14), C15(H15),
 C22(H22), C23(H23), C25(H25), C26(H26), C32(H32), C33(H33), C35(H35), C36(H36),
  C42(H42), C43(H43), C44(H44), C45(H45), C46(H46), C52(H52), C53(H53),
 C54(H54), C55(H55), C56(H56), C62(H62), C63(H63), C64(H64), C65(H65), C66(H66)
;
_olex2_date_sample_data_collection 2015-03-26
_olex2_submission_special_instructions 'No special instructions were received'

loop_
_space_group_symop_id
_space_group_symop_operation_xyz
1 'x, y, z'
2 '-x, -y, -z'

loop_
_atom_site_label
_atom_site_type_symbol
_atom_site_fract_x
_atom_site_fract_y
_atom_site_fract_z
_atom_site_U_iso_or_equiv
_atom_site_adp_type
_atom_site_occupancy
_atom_site_calc_flag
_atom_site_disorder_assembly
_atom_site_disorder_group
_atom_site_refinement_flags_posn
Cl1 Cl 0.95888(8) 0.91712(4) 0.74098(4) 0.04648(17) Uani 1 d . . .
O1 O 1.1424(2) 0.76491(13) 0.68827(10) 0.0436(4) Uani 1 d . . .
N1 N 0.4823(2) 0.68476(12) 0.55769(9) 0.0238(3) Uani 1 d . . .
N2 N 0.2741(2) 0.58865(12) 0.55223(9) 0.0251(3) Uani 1 d . . .
C1 C 0.3900(2) 0.60222(14) 0.59310(11) 0.0231(4) Uani 1 d . . .
C2 C 0.2900(2) 0.66612(14) 0.48800(10) 0.0251(4) Uani 1 d . . .
C3 C 0.4172(2) 0.72567(14) 0.48914(11) 0.0253(4) Uani 1 d . . .
C4 C 0.4726(3) 0.80432(14) 0.42451(11) 0.0288(4) Uani 1 d . . .
C5 C 0.3741(3) 0.82384(15) 0.36232(11) 0.0328(5) Uani 1 d . . .
C6 C 0.2278(3) 0.76868(16) 0.36514(11) 0.0313(4) Uani 1 d . . .
C7 C 0.1876(3) 0.68643(16) 0.42685(11) 0.0292(4) Uani 1 d . . .
C8 C 0.0527(3) 0.62865(19) 0.42780(12) 0.0357(5) Uani 1 d . . .
H8 H 0.0290 0.5729 0.4691 0.043 Uiso 1 calc . . R
C9 C -0.0465(3) 0.6513(2) 0.36976(14) 0.0447(6) Uani 1 d . . .
H9 H -0.1371 0.6108 0.3705 0.054 Uiso 1 calc . . R
C10 C -0.0129(3) 0.7343(2) 0.30970(14) 0.0461(6) Uani 1 d . . .
H10 H -0.0833 0.7518 0.2705 0.055 Uiso 1 calc . . R
C11 C 0.1207(3) 0.79049(18) 0.30711(12) 0.0411(5) Uani 1 d . . .
H11 H 0.1426 0.8458 0.2652 0.049 Uiso 1 calc . . R
C12 C 0.4316(3) 0.89524(16) 0.29539(12) 0.0388(5) Uani 1 d . . .
H12 H 0.3686 0.9101 0.2532 0.047 Uiso 1 calc . . R
C13 C 0.5742(4) 0.94316(17) 0.28973(13) 0.0441(6) Uani 1 d . . .
H13 H 0.6097 0.9899 0.2436 0.053 Uiso 1 calc . . R
C14 C 0.6685(4) 0.92442(18) 0.35067(14) 0.0444(6) Uani 1 d . . .
H14 H 0.7677 0.9585 0.3464 0.053 Uiso 1 calc . . R
C15 C 0.6174(3) 0.85584(17) 0.41765(13) 0.0374(5) Uani 1 d . . .
H15 H 0.6814 0.8436 0.4595 0.045 Uiso 1 calc . . R
C20 C 1.0052(3) 0.80772(18) 0.68967(13) 0.0383(5) Uani 1 d . . .
C21 C 0.8649(3) 0.78091(16) 0.65498(12) 0.0315(4) Uani 1 d . . .
C22 C 0.7193(3) 0.84547(15) 0.64855(11) 0.0298(4) Uani 1 d . . .
H22 H 0.7071 0.9101 0.6669 0.036 Uiso 1 calc . . R
C23 C 0.5935(2) 0.81439(15) 0.61530(11) 0.0266(4) Uani 1 d . . .
H23 H 0.4945 0.8576 0.6103 0.032 Uiso 1 calc . . R
C24 C 0.6135(2) 0.71934(14) 0.58931(10) 0.0240(4) Uani 1 d . . .
C25 C 0.7578(2) 0.65506(15) 0.59557(12) 0.0293(4) Uani 1 d . . .
H25 H 0.7694 0.5901 0.5778 0.035 Uiso 1 calc . . R
C26 C 0.8840(2) 0.68667(16) 0.62788(12) 0.0320(4) Uani 1 d . . .
H26 H 0.9839 0.6440 0.6316 0.038 Uiso 1 calc . . R
C30 C 0.4939(2) 0.33721(14) 0.88256(10) 0.0235(4) Uani 1 d . . .
C31 C 0.4669(2) 0.40818(14) 0.80896(10) 0.0225(4) Uani 1 d . . .
C32 C 0.4554(2) 0.51562(14) 0.80442(11) 0.0231(4) Uani 1 d . . .
H32 H 0.4640 0.5451 0.8496 0.028 Uiso 1 calc . . R
C33 C 0.4316(2) 0.57918(14) 0.73514(11) 0.0226(4) Uani 1 d . . .
H33 H 0.4239 0.6518 0.7333 0.027 Uiso 1 calc . . R
C34 C 0.4188(2) 0.53765(14) 0.66771(10) 0.0220(4) Uani 1 d . . .
C35 C 0.4281(2) 0.43107(14) 0.67210(11) 0.0243(4) Uani 1 d . . .
H35 H 0.4200 0.4016 0.6268 0.029 Uiso 1 calc . . R
C36 C 0.4492(2) 0.36769(14) 0.74188(11) 0.0239(4) Uani 1 d . . .
H36 H 0.4517 0.2952 0.7442 0.029 Uiso 1 calc . . R
C40 C 0.6066(2) 0.35287(14) 0.92772(11) 0.0246(4) Uani 1 d . . .
C41 C 0.7360(2) 0.42891(15) 0.89989(11) 0.0257(4) Uani 1 d . . .
C42 C 0.8351(2) 0.42970(16) 0.82567(12) 0.0290(4) Uani 1 d . . .
H42 H 0.8146 0.3846 0.7916 0.035 Uiso 1 calc . . R
C43 C 0.9622(3) 0.49544(17) 0.80158(13) 0.0340(5) Uani 1 d . . .
H43 H 1.0288 0.4946 0.7514 0.041 Uiso 1 calc . . R
C44 C 0.9932(3) 0.56256(17) 0.85011(14) 0.0353(5) Uani 1 d . . .
H44 H 1.0800 0.6080 0.8332 0.042 Uiso 1 calc . . R
C45 C 0.8964(3) 0.56264(16) 0.92353(13) 0.0342(5) Uani 1 d . . .
H45 H 0.9169 0.6084 0.9571 0.041 Uiso 1 calc . . R
C46 C 0.7696(3) 0.49604(15) 0.94827(12) 0.0296(4) Uani 1 d . . .
H46 H 0.7048 0.4963 0.9989 0.035 Uiso 1 calc . . R
C51 C 0.3937(2) 0.24466(14) 0.89918(10) 0.0261(4) Uani 1 d . . .
C52 C 0.2235(3) 0.25485(16) 0.89417(12) 0.0321(4) Uani 1 d . . .
H52 H 0.1692 0.3215 0.8834 0.039 Uiso 1 calc . . R
C53 C 0.1329(3) 0.16809(19) 0.90488(14) 0.0410(5) Uani 1 d . . .
H53 H 0.0173 0.1760 0.9013 0.049 Uiso 1 calc . . R
C54 C 0.2102(3) 0.07047(18) 0.92063(13) 0.0432(6) Uani 1 d . . .
H54 H 0.1478 0.0115 0.9284 0.052 Uiso 1 calc . . R
C55 C 0.3784(3) 0.05945(16) 0.92499(12) 0.0400(5) Uani 1 d . . .
H55 H 0.4320 -0.0075 0.9353 0.048 Uiso 1 calc . . R
C56 C 0.4700(3) 0.14542(15) 0.91439(11) 0.0311(4) Uani 1 d . . .
H56 H 0.5858 0.1367 0.9175 0.037 Uiso 1 calc . . R
C61 C 0.6152(3) 0.29407(14) 1.00823(11) 0.0271(4) Uani 1 d . . .
C62 C 0.4733(3) 0.27007(15) 1.06183(12) 0.0320(4) Uani 1 d . . .
H62 H 0.3666 0.2867 1.0462 0.038 Uiso 1 calc . . R
C63 C 0.4858(4) 0.22185(17) 1.13835(13) 0.0425(6) Uani 1 d . . .
H63 H 0.3875 0.2066 1.1747 0.051 Uiso 1 calc . . R
C64 C 0.6395(4) 0.19624(17) 1.16158(13) 0.0443(6) Uani 1 d . . .
H64 H 0.6472 0.1638 1.2139 0.053 Uiso 1 calc . . R
C65 C 0.7823(3) 0.21761(17) 1.10895(14) 0.0429(6) Uani 1 d . . .
H65 H 0.8885 0.1987 1.1246 0.051 Uiso 1 calc . . R
C66 C 0.7707(3) 0.26668(16) 1.03323(13) 0.0347(5) Uani 1 d . . .
H66 H 0.8696 0.2821 0.9975 0.042 Uiso 1 calc . . R
Cl1S Cl 0.16175(7) 0.95380(5) 0.51620(4) 0.04649(17) Uani 1 d . . .
C1S C -0.0025(6) 0.9471(4) 0.4708(3) 0.0403(10) Uani 0.50 d . . .

loop_
_atom_site_aniso_label
_atom_site_aniso_U_11
_atom_site_aniso_U_22
_atom_site_aniso_U_33
_atom_site_aniso_U_23
_atom_site_aniso_U_13
_atom_site_aniso_U_12
Cl1 0.0508(3) 0.0421(3) 0.0507(3) -0.0058(2) -0.0198(3) -0.0056(2)
O1 0.0322(8) 0.0472(9) 0.0521(10) -0.0017(7) -0.0170(7) 0.0014(7)
N1 0.0280(8) 0.0228(8) 0.0191(7) -0.0003(6) -0.0022(6) -0.0015(6)
N2 0.0272(8) 0.0274(8) 0.0199(7) -0.0021(6) -0.0038(6) -0.0006(6)
C1 0.0250(9) 0.0221(9) 0.0206(8) -0.0023(7) -0.0009(7) 0.0002(7)
C2 0.0299(10) 0.0259(9) 0.0182(8) -0.0032(7) -0.0030(7) 0.0033(7)
C3 0.0331(10) 0.0228(9) 0.0181(8) -0.0015(7) -0.0025(7) 0.0035(7)
C4 0.0432(11) 0.0208(9) 0.0192(9) -0.0017(7) 0.0005(8) 0.0013(8)
C5 0.0531(13) 0.0232(9) 0.0190(9) -0.0035(7) -0.0034(8) 0.0096(9)
C6 0.0441(12) 0.0286(10) 0.0198(9) -0.0066(7) -0.0059(8) 0.0104(8)
C7 0.0346(10) 0.0327(10) 0.0196(9) -0.0072(8) -0.0048(8) 0.0080(8)
C8 0.0337(11) 0.0472(12) 0.0267(10) -0.0096(9) -0.0049(8) 0.0020(9)
C9 0.0377(12) 0.0682(16) 0.0319(11) -0.0181(11) -0.0092(9) 0.0023(11)
C10 0.0470(13) 0.0646(16) 0.0300(11) -0.0156(11) -0.0172(10) 0.0141(12)
C11 0.0593(15) 0.0414(12) 0.0216(10) -0.0073(9) -0.0118(9) 0.0161(11)
C12 0.0670(15) 0.0252(10) 0.0209(10) -0.0014(8) -0.0048(9) 0.0059(10)
C13 0.0788(18) 0.0246(10) 0.0233(10) 0.0009(8) 0.0029(10) -0.0021(11)
C14 0.0633(16) 0.0318(11) 0.0343(12) -0.0010(9) 0.0054(11) -0.0140(10)
C15 0.0532(13) 0.0309(11) 0.0257(10) 0.0007(8) -0.0014(9) -0.0070(9)
C20 0.0410(13) 0.0379(12) 0.0346(11) 0.0073(9) -0.0098(9) -0.0101(10)
C21 0.0297(10) 0.0358(11) 0.0264(10) 0.0065(8) -0.0050(8) -0.0079(8)
C22 0.0354(11) 0.0273(10) 0.0261(9) -0.0003(7) -0.0044(8) -0.0060(8)
C23 0.0268(9) 0.0260(9) 0.0255(9) -0.0012(7) -0.0029(7) -0.0004(7)
C24 0.0250(9) 0.0253(9) 0.0190(8) 0.0020(7) 0.0003(7) -0.0041(7)
C25 0.0274(10) 0.0272(10) 0.0294(10) 0.0002(8) 0.0026(8) -0.0015(8)
C26 0.0249(10) 0.0325(10) 0.0339(10) 0.0044(8) -0.0014(8) -0.0008(8)
C30 0.0267(9) 0.0217(9) 0.0196(8) -0.0016(7) -0.0002(7) 0.0023(7)
C31 0.0201(8) 0.0235(9) 0.0218(9) -0.0002(7) -0.0019(7) 0.0000(7)
C32 0.0235(9) 0.0251(9) 0.0203(8) -0.0034(7) -0.0022(7) -0.0013(7)
C33 0.0241(9) 0.0202(8) 0.0222(9) -0.0017(7) -0.0016(7) -0.0010(7)
C34 0.0205(8) 0.0240(9) 0.0199(8) -0.0007(7) -0.0015(7) -0.0006(7)
C35 0.0262(9) 0.0260(9) 0.0207(9) -0.0043(7) -0.0034(7) -0.0010(7)
C36 0.0264(9) 0.0204(9) 0.0241(9) -0.0033(7) -0.0032(7) 0.0011(7)
C40 0.0276(9) 0.0223(9) 0.0218(9) -0.0022(7) -0.0021(7) 0.0042(7)
C41 0.0254(9) 0.0267(9) 0.0237(9) 0.0012(7) -0.0070(7) 0.0019(7)
C42 0.0259(9) 0.0330(10) 0.0267(9) -0.0032(8) -0.0043(7) 0.0030(8)
C43 0.0261(10) 0.0385(11) 0.0329(10) 0.0021(9) -0.0008(8) 0.0018(8)
C44 0.0255(10) 0.0344(11) 0.0439(12) 0.0033(9) -0.0079(9) -0.0031(8)
C45 0.0345(11) 0.0315(10) 0.0387(11) -0.0018(9) -0.0140(9) -0.0032(8)
C46 0.0315(10) 0.0309(10) 0.0255(9) -0.0013(8) -0.0069(8) 0.0007(8)
C51 0.0358(10) 0.0242(9) 0.0171(8) -0.0010(7) -0.0022(7) -0.0024(8)
C52 0.0351(11) 0.0308(10) 0.0294(10) -0.0040(8) -0.0010(8) -0.0047(8)
C53 0.0414(12) 0.0458(13) 0.0362(12) -0.0078(10) 0.0003(9) -0.0140(10)
C54 0.0650(16) 0.0352(12) 0.0314(11) -0.0036(9) -0.0035(10) -0.0231(11)
C55 0.0714(16) 0.0239(10) 0.0253(10) -0.0012(8) -0.0109(10) -0.0047(10)
C56 0.0461(12) 0.0264(10) 0.0209(9) -0.0021(7) -0.0089(8) 0.0001(8)
C61 0.0407(11) 0.0202(9) 0.0209(9) -0.0037(7) -0.0077(8) 0.0013(8)
C62 0.0463(12) 0.0249(9) 0.0240(9) -0.0049(8) -0.0012(8) -0.0034(8)
C63 0.0730(17) 0.0300(11) 0.0234(10) -0.0050(8) 0.0024(10) -0.0131(11)
C64 0.0852(19) 0.0242(10) 0.0279(11) -0.0002(8) -0.0205(11) -0.0117(11)
C65 0.0677(16) 0.0274(10) 0.0387(12) 0.0001(9) -0.0286(11) -0.0030(10)
C66 0.0438(12) 0.0291(10) 0.0328(11) -0.0026(8) -0.0140(9) 0.0007(9)
Cl1S 0.0434(3) 0.0433(3) 0.0497(3) -0.0072(2) -0.0022(2) 0.0035(2)
C1S 0.043(2) 0.038(2) 0.037(2) -0.0063(18) -0.0025(19) 0.0042(19)

loop_
_atom_type_symbol
_atom_type_description
_atom_type_scat_dispersion_real
_atom_type_scat_dispersion_imag
_atom_type_scat_source
C C 0.0181 0.0091 'International Tables Vol C Tables 4.2.6.8 and 6.1.1.4'
H H 0.0000 0.0000 'International Tables Vol C Tables 4.2.6.8 and 6.1.1.4'
Cl Cl 0.3639 0.7018 'International Tables Vol C Tables 4.2.6.8 and 6.1.1.4'
N N 0.0311 0.0180 'International Tables Vol C Tables 4.2.6.8 and 6.1.1.4'
O O 0.0492 0.0322 'International Tables Vol C Tables 4.2.6.8 and 6.1.1.4'

loop_
_geom_angle_atom_site_label_1
_geom_angle_atom_site_label_2
_geom_angle_atom_site_label_3
_geom_angle
_geom_angle_site_symmetry_1
_geom_angle_site_symmetry_3
_geom_angle_publ_flag
C1 N1 C3 106.32(16) . . ?
C1 N1 C24 124.66(15) . . ?
C3 N1 C24 129.00(16) . . ?
C1 N2 C2 104.92(16) . . ?
N1 C1 C34 123.68(17) . . ?
N2 C1 N1 112.03(16) . . ?
N2 C1 C34 124.29(17) . . ?
N2 C2 C7 126.49(18) . . ?
C3 C2 N2 111.52(16) . . ?
C3 C2 C7 121.98(18) . . ?
N1 C3 C4 131.73(19) . . ?
C2 C3 N1 105.20(16) . . ?
C2 C3 C4 122.70(18) . . ?
C5 C4 C3 115.52(19) . . ?
C15 C4 C3 124.57(19) . . ?
C15 C4 C5 119.79(18) . . ?
C4 C5 C6 121.71(18) . . ?
C12 C5 C4 117.0(2) . . ?
C12 C5 C6 121.2(2) . . ?
C7 C6 C5 120.10(18) . . ?
C7 C6 C11 116.5(2) . . ?
C11 C6 C5 123.4(2) . . ?
C6 C7 C2 117.37(19) . . ?
C8 C7 C2 121.91(19) . . ?
C8 C7 C6 120.72(19) . . ?
C9 C8 C7 120.9(2) . . ?
C8 C9 C10 119.4(2) . . ?
C11 C10 C9 120.3(2) . . ?
C10 C11 C6 122.0(2) . . ?
C13 C12 C5 122.0(2) . . ?
C12 C13 C14 120.6(2) . . ?
C15 C14 C13 119.7(2) . . ?
C14 C15 C4 120.8(2) . . ?
O1 C20 Cl1 117.67(18) . . ?
O1 C20 C21 128.0(2) . . ?
C21 C20 Cl1 114.34(17) . . ?
C22 C21 C20 123.2(2) . . ?
C26 C21 C20 116.23(19) . . ?
C26 C21 C22 120.53(19) . . ?
C23 C22 C21 119.55(19) . . ?
C22 C23 C24 119.27(18) . . ?
C23 C24 N1 119.79(17) . . ?
C23 C24 C25 121.37(18) . . ?
C25 C24 N1 118.81(17) . . ?
C26 C25 C24 119.32(19) . . ?
C25 C26 C21 119.96(19) . . ?
C31 C30 C51 114.19(16) . . ?
C40 C30 C31 122.45(17) . . ?
C40 C30 C51 123.26(16) . . ?
C32 C31 C30 122.43(16) . . ?
C36 C31 C30 119.73(16) . . ?
C36 C31 C32 117.83(16) . . ?
C33 C32 C31 120.96(17) . . ?
C32 C33 C34 120.63(17) . . ?
C33 C34 C1 122.56(16) . . ?
C35 C34 C1 118.72(16) . . ?
C35 C34 C33 118.68(16) . . ?
C36 C35 C34 120.53(17) . . ?
C35 C36 C31 121.32(17) . . ?
C30 C40 C41 122.43(16) . . ?
C30 C40 C61 123.22(17) . . ?
C41 C40 C61 114.34(16) . . ?
C42 C41 C40 120.40(18) . . ?
C46 C41 C40 121.35(17) . . ?
C46 C41 C42 118.12(18) . . ?
C43 C42 C41 120.71(19) . . ?
C42 C43 C44 120.5(2) . . ?
C45 C44 C43 119.4(2) . . ?
C44 C45 C46 120.3(2) . . ?
C45 C46 C41 120.98(19) . . ?
C52 C51 C30 120.68(17) . . ?
C52 C51 C56 118.24(18) . . ?
C56 C51 C30 120.92(18) . . ?
C53 C52 C51 120.5(2) . . ?
C54 C53 C52 120.5(2) . . ?
C55 C54 C53 119.5(2) . . ?
C54 C55 C56 120.5(2) . . ?
C55 C56 C51 120.8(2) . . ?
C62 C61 C40 122.19(18) . . ?
C62 C61 C66 117.87(18) . . ?
C66 C61 C40 119.83(18) . . ?
C61 C62 C63 120.7(2) . . ?
C64 C63 C62 120.4(2) . . ?
C63 C64 C65 120.0(2) . . ?
C64 C65 C66 119.9(2) . . ?
C65 C66 C61 121.2(2) . . ?
C1S Cl1S C1S 65.4(3) . 2_576 ?
Cl1S C1S Cl1S 114.6(3) . 2_576 ?
Cl1S C1S C1S 59.5(3) . 2_576 ?
Cl1S C1S C1S 55.1(2) 2_576 2_576 ?

loop_
_geom_bond_atom_site_label_1
_geom_bond_atom_site_label_2
_geom_bond_distance
_geom_bond_site_symmetry_2
_geom_bond_publ_flag
Cl1 C20 1.799(3) . ?
O1 C20 1.202(3) . ?
N1 C1 1.384(2) . ?
N1 C3 1.394(2) . ?
N1 C24 1.426(2) . ?
N2 C1 1.316(3) . ?
N2 C2 1.383(2) . ?
C1 C34 1.472(2) . ?
C2 C3 1.366(3) . ?
C2 C7 1.436(3) . ?
C3 C4 1.443(3) . ?
C4 C5 1.430(3) . ?
C4 C15 1.398(3) . ?
C5 C6 1.447(3) . ?
C5 C12 1.417(3) . ?
C6 C7 1.417(3) . ?
C6 C11 1.420(3) . ?
C7 C8 1.395(3) . ?
C8 C9 1.376(3) . ?
C9 C10 1.398(4) . ?
C10 C11 1.368(4) . ?
C12 C13 1.359(4) . ?
C13 C14 1.389(4) . ?
C14 C15 1.384(3) . ?
C20 C21 1.477(3) . ?
C21 C22 1.403(3) . ?
C21 C26 1.388(3) . ?
C22 C23 1.384(3) . ?
C23 C24 1.389(3) . ?
C24 C25 1.392(3) . ?
C25 C26 1.380(3) . ?
C30 C31 1.492(2) . ?
C30 C40 1.356(3) . ?
C30 C51 1.497(3) . ?
C31 C32 1.402(3) . ?
C31 C36 1.396(3) . ?
C32 C33 1.382(3) . ?
C33 C34 1.398(3) . ?
C34 C35 1.392(3) . ?
C35 C36 1.383(3) . ?
C40 C41 1.494(3) . ?
C40 C61 1.495(2) . ?
C41 C42 1.405(3) . ?
C41 C46 1.393(3) . ?
C42 C43 1.383(3) . ?
C43 C44 1.388(3) . ?
C44 C45 1.386(3) . ?
C45 C46 1.390(3) . ?
C51 C52 1.398(3) . ?
C51 C56 1.398(3) . ?
C52 C53 1.393(3) . ?
C53 C54 1.384(4) . ?
C54 C55 1.380(4) . ?
C55 C56 1.389(3) . ?
C61 C62 1.387(3) . ?
C61 C66 1.405(3) . ?
C62 C63 1.394(3) . ?
C63 C64 1.376(4) . ?
C64 C65 1.378(4) . ?
C65 C66 1.384(3) . ?
Cl1S C1S 1.766(5) 2_576 ?
Cl1S C1S 1.682(5) . ?
C1S Cl1S 1.766(5) 2_576 ?
C1S C1S 1.865(10) 2_576 ?

loop_
_geom_torsion_atom_site_label_1
_geom_torsion_atom_site_label_2
_geom_torsion_atom_site_label_3
_geom_torsion_atom_site_label_4
_geom_torsion
_geom_torsion_site_symmetry_1
_geom_torsion_site_symmetry_2
_geom_torsion_site_symmetry_3
_geom_torsion_site_symmetry_4
_geom_torsion_publ_flag
Cl1 C20 C21 C22 11.9(3) . . . . ?
Cl1 C20 C21 C26 -168.36(15) . . . . ?
O1 C20 C21 C22 -169.1(2) . . . . ?
O1 C20 C21 C26 10.7(3) . . . . ?
N1 C1 C34 C33 50.0(3) . . . . ?
N1 C1 C34 C35 -132.22(19) . . . . ?
N1 C3 C4 C5 178.26(18) . . . . ?
N1 C3 C4 C15 2.2(3) . . . . ?
N1 C24 C25 C26 -178.42(17) . . . . ?
N2 C1 C34 C33 -130.0(2) . . . . ?
N2 C1 C34 C35 47.8(3) . . . . ?
N2 C2 C3 N1 -0.9(2) . . . . ?
N2 C2 C3 C4 172.72(17) . . . . ?
N2 C2 C7 C6 -178.61(17) . . . . ?
N2 C2 C7 C8 1.9(3) . . . . ?
C1 N1 C3 C2 0.48(19) . . . . ?
C1 N1 C3 C4 -172.37(19) . . . . ?
C1 N1 C24 C23 -112.4(2) . . . . ?
C1 N1 C24 C25 65.7(2) . . . . ?
C1 N2 C2 C3 1.0(2) . . . . ?
C1 N2 C2 C7 -177.86(18) . . . . ?
C1 C34 C35 C36 -177.73(17) . . . . ?
C2 N2 C1 N1 -0.7(2) . . . . ?
C2 N2 C1 C34 179.27(17) . . . . ?
C2 C3 C4 C5 6.5(3) . . . . ?
C2 C3 C4 C15 -169.62(19) . . . . ?
C2 C7 C8 C9 178.2(2) . . . . ?
C3 N1 C1 N2 0.2(2) . . . . ?
C3 N1 C1 C34 -179.82(16) . . . . ?
C3 N1 C24 C23 65.5(3) . . . . ?
C3 N1 C24 C25 -116.4(2) . . . . ?
C3 C2 C7 C6 2.6(3) . . . . ?
C3 C2 C7 C8 -176.83(19) . . . . ?
C3 C4 C5 C6 0.7(3) . . . . ?
C3 C4 C5 C12 -175.60(17) . . . . ?
C3 C4 C15 C14 174.8(2) . . . . ?
C4 C5 C6 C7 -6.0(3) . . . . ?
C4 C5 C6 C11 175.76(19) . . . . ?
C4 C5 C12 C13 0.3(3) . . . . ?
C5 C4 C15 C14 -1.2(3) . . . . ?
C5 C6 C7 C2 4.4(3) . . . . ?
C5 C6 C7 C8 -176.20(18) . . . . ?
C5 C6 C11 C10 177.3(2) . . . . ?
C5 C12 C13 C14 -0.8(3) . . . . ?
C6 C5 C12 C13 -176.0(2) . . . . ?
C6 C7 C8 C9 -1.2(3) . . . . ?
C7 C2 C3 N1 178.00(16) . . . . ?
C7 C2 C3 C4 -8.3(3) . . . . ?
C7 C6 C11 C10 -1.0(3) . . . . ?
C7 C8 C9 C10 -1.0(3) . . . . ?
C8 C9 C10 C11 2.2(4) . . . . ?
C9 C10 C11 C6 -1.2(3) . . . . ?
C11 C6 C7 C2 -177.28(17) . . . . ?
C11 C6 C7 C8 2.2(3) . . . . ?
C12 C5 C6 C7 170.10(18) . . . . ?
C12 C5 C6 C11 -8.1(3) . . . . ?
C12 C13 C14 C15 0.4(4) . . . . ?
C13 C14 C15 C4 0.6(3) . . . . ?
C15 C4 C5 C6 176.95(19) . . . . ?
C15 C4 C5 C12 0.7(3) . . . . ?
C20 C21 C22 C23 -179.92(18) . . . . ?
C20 C21 C26 C25 179.13(18) . . . . ?
C21 C22 C23 C24 0.4(3) . . . . ?
C22 C21 C26 C25 -1.2(3) . . . . ?
C22 C23 C24 N1 177.64(16) . . . . ?
C22 C23 C24 C25 -0.4(3) . . . . ?
C23 C24 C25 C26 -0.4(3) . . . . ?
C24 N1 C1 N2 178.46(16) . . . . ?
C24 N1 C1 C34 -1.5(3) . . . . ?
C24 N1 C3 C2 -177.73(17) . . . . ?
C24 N1 C3 C4 9.4(3) . . . . ?
C24 C25 C26 C21 1.1(3) . . . . ?
C26 C21 C22 C23 0.4(3) . . . . ?
C30 C31 C32 C33 179.49(17) . . . . ?
C30 C31 C36 C35 -178.39(17) . . . . ?
C30 C40 C41 C42 -49.2(3) . . . . ?
C30 C40 C41 C46 135.1(2) . . . . ?
C30 C40 C61 C62 -40.4(3) . . . . ?
C30 C40 C61 C66 143.4(2) . . . . ?
C30 C51 C52 C53 176.01(18) . . . . ?
C30 C51 C56 C55 -176.02(17) . . . . ?
C31 C30 C40 C41 -12.7(3) . . . . ?
C31 C30 C40 C61 168.98(17) . . . . ?
C31 C30 C51 C52 -47.3(2) . . . . ?
C31 C30 C51 C56 127.95(18) . . . . ?
C31 C32 C33 C34 -0.1(3) . . . . ?
C32 C31 C36 C35 2.7(3) . . . . ?
C32 C33 C34 C1 178.69(17) . . . . ?
C32 C33 C34 C35 0.9(3) . . . . ?
C33 C34 C35 C36 0.2(3) . . . . ?
C34 C35 C36 C31 -2.0(3) . . . . ?
C36 C31 C32 C33 -1.7(3) . . . . ?
C40 C30 C31 C32 -44.1(3) . . . . ?
C40 C30 C31 C36 137.12(19) . . . . ?
C40 C30 C51 C52 136.2(2) . . . . ?
C40 C30 C51 C56 -48.5(3) . . . . ?
C40 C41 C42 C43 -175.85(17) . . . . ?
C40 C41 C46 C45 176.41(18) . . . . ?
C40 C61 C62 C63 -175.23(18) . . . . ?
C40 C61 C66 C65 176.17(19) . . . . ?
C41 C40 C61 C62 141.15(19) . . . . ?
C41 C40 C61 C66 -35.1(2) . . . . ?
C41 C42 C43 C44 -0.6(3) . . . . ?
C42 C41 C46 C45 0.6(3) . . . . ?
C42 C43 C44 C45 0.6(3) . . . . ?
C43 C44 C45 C46 0.0(3) . . . . ?
C44 C45 C46 C41 -0.6(3) . . . . ?
C46 C41 C42 C43 0.0(3) . . . . ?
C51 C30 C31 C32 139.45(18) . . . . ?
C51 C30 C31 C36 -39.4(2) . . . . ?
C51 C30 C40 C41 163.47(17) . . . . ?
C51 C30 C40 C61 -14.8(3) . . . . ?
C51 C52 C53 C54 0.0(3) . . . . ?
C52 C51 C56 C55 -0.6(3) . . . . ?
C52 C53 C54 C55 -0.6(3) . . . . ?
C53 C54 C55 C56 0.6(3) . . . . ?
C54 C55 C56 C51 0.0(3) . . . . ?
C56 C51 C52 C53 0.6(3) . . . . ?
C61 C40 C41 C42 129.24(18) . . . . ?
C61 C40 C41 C46 -46.5(2) . . . . ?
C61 C62 C63 C64 -0.7(3) . . . . ?
C62 C61 C66 C65 -0.2(3) . . . . ?
C62 C63 C64 C65 -0.4(3) . . . . ?
C63 C64 C65 C66 1.3(3) . . . . ?
C64 C65 C66 C61 -1.0(3) . . . . ?
C66 C61 C62 C63 1.0(3) . . . . ?
C1S Cl1S C1S Cl1S 0.0 2_576 . . 2_576 ?
